data_1564195
loop_
_publ_author_name
'Pordel, Shabnam'
'Schrage, Briana R.'
'Ziegler, Christopher J.'
'White, Jessica K.'

_publ_section_title
;
 Impact of steric bulk on photoinduced ligand exchange reactions in Mn(I)
 photoCORMs
;
_journal_name_full 'Inorganica Chimica Acta'
_journal_page_first 119845
_journal_paper_doi 10.1016/j.ica.2020.119845
_journal_volume 511
_journal_year 2020
_chemical_formula_sum 'C15 H12 Br Mn N2 O3'
_chemical_formula_weight 403.12
_space_group_crystal_system triclinic
_space_group_IT_number 2
_space_group_name_Hall '-P 1'
_space_group_name_H-M_alt 'P -1'
_atom_sites_solution_hydrogens geom
_audit_creation_method SHELXL-2016/6
_cell_angle_alpha 73.446(4)
_cell_angle_beta 89.536(4)
_cell_angle_gamma 79.143(4)
_cell_formula_units_Z 6
_cell_length_a 7.8133(8)
_cell_length_b 17.1490(15)
_cell_length_c 17.9215(18)
_cell_measurement_reflns_used 9650
_cell_measurement_temperature 100(2)
_cell_measurement_theta_max 28.26
_cell_measurement_theta_min 2.37
_cell_volume 2257.9(4)
_computing_cell_refinement 'Bruker SAINT'
_computing_data_collection 'Bruker APEX2'
_computing_data_reduction 'Bruker SAINT'
_computing_molecular_graphics 'Bruker SHELXTL'
_computing_publication_material 'Bruker SHELXTL'
_computing_structure_refinement 'SHELXL-2016/6 (Sheldrick, 2016)'
_computing_structure_solution 'SHELXT 2014/5 (Sheldrick, 2014)'
_diffrn_ambient_temperature 100(2)
_diffrn_measured_fraction_theta_full 1.000
_diffrn_measured_fraction_theta_max 0.986
_diffrn_measurement_device_type 'Bruker APEX-II CCD'
_diffrn_measurement_method '\f and \w scans'
_diffrn_radiation_type MoK\a
_diffrn_radiation_wavelength 0.71073
_diffrn_reflns_av_R_equivalents 0.0717
_diffrn_reflns_av_unetI/netI 0.0400
_diffrn_reflns_Laue_measured_fraction_full 1.000
_diffrn_reflns_Laue_measured_fraction_max 0.986
_diffrn_reflns_limit_h_max 10
_diffrn_reflns_limit_h_min -10
_diffrn_reflns_limit_k_max 22
_diffrn_reflns_limit_k_min -22
_diffrn_reflns_limit_l_max 23
_diffrn_reflns_limit_l_min -23
_diffrn_reflns_number 112390
_diffrn_reflns_point_group_measured_fraction_full 1.000
_diffrn_reflns_point_group_measured_fraction_max 0.986
_diffrn_reflns_theta_full 25.242
_diffrn_reflns_theta_max 28.523
_diffrn_reflns_theta_min 1.462
_exptl_absorpt_coefficient_mu 3.544
_exptl_absorpt_correction_T_max 0.7457
_exptl_absorpt_correction_T_min 0.4362
_exptl_absorpt_correction_type multi-scan
_exptl_absorpt_process_details SADABS
_exptl_crystal_colour orange
_exptl_crystal_density_diffrn 1.779
_exptl_crystal_density_method 'not measured'
_exptl_crystal_description block
_exptl_crystal_F_000 1200
_exptl_crystal_size_max 0.776
_exptl_crystal_size_mid 0.525
_exptl_crystal_size_min 0.424
_refine_diff_density_max 0.444
_refine_diff_density_min -0.394
_refine_diff_density_rms 0.077
_refine_ls_extinction_coef .
_refine_ls_extinction_method none
_refine_ls_goodness_of_fit_ref 1.004
_refine_ls_hydrogen_treatment constr
_refine_ls_matrix_type full
_refine_ls_number_parameters 601
_refine_ls_number_reflns 11324
_refine_ls_number_restraints 0
_refine_ls_restrained_S_all 1.004
_refine_ls_R_factor_all 0.0350
_refine_ls_R_factor_gt 0.0259
_refine_ls_shift/su_max 0.005
_refine_ls_shift/su_mean 0.000
_refine_ls_structure_factor_coef Fsqd
_refine_ls_weighting_details 'w=1/[\s^2^(Fo^2^)+(0.0251P)^2^+1.3092P] where P=(Fo^2^+2Fc^2^)/3'
_refine_ls_weighting_scheme calc
_refine_ls_wR_factor_gt 0.0614
_refine_ls_wR_factor_ref 0.0640
_reflns_Friedel_coverage 0.000
_reflns_Friedel_fraction_full .
_reflns_Friedel_fraction_max .
_reflns_number_gt 9711
_reflns_number_total 11324
_reflns_threshold_expression 'I > 2\s(I)'
_cod_data_source_file 6-6-Me2bpy-Br.cif
_cod_data_source_block 6-6-Me2bpy-Br
_cod_depositor_comments
;
The following automatic conversions were performed:

data item '_exptl_crystal_density_meas' value 'not measured' was
changed to '?' -- the value is perceived as not measured.

Automatic conversion script
Id: cif_fix_values 8369 2020-08-20 11:38:08Z andrius 
;
_cod_database_code 1564195
_shelx_shelxl_version_number 2016/6
_shelx_space_group_comment
; 
The symmetry employed for this shelxl refinement is uniquely defined 
by the following loop, which should always be used as a source of 
symmetry information in preference to the above space-group names. 
They are only intended as comments. 
;

loop_
_space_group_symop_operation_xyz
'x, y, z'
'-x, -y, -z'

loop_
_atom_site_label
_atom_site_type_symbol
_atom_site_fract_x
_atom_site_fract_y
_atom_site_fract_z
_atom_site_U_iso_or_equiv
_atom_site_adp_type
_atom_site_occupancy
_atom_site_site_symmetry_order
_atom_site_calc_flag
_atom_site_refinement_flags_posn
_atom_site_refinement_flags_adp
_atom_site_refinement_flags_occupancy
_atom_site_disorder_assembly
_atom_site_disorder_group
Br1 Br 0.10258(2) 0.16488(2) 1.03860(2) 0.01288(5) Uani 1 1 d . . . . .
Br2 Br 0.15909(3) 0.48501(2) 0.35194(2) 0.01619(5) Uani 1 1 d . . . . .
Br3 Br 0.37845(2) 0.09316(2) 0.67698(2) 0.01597(5) Uani 1 1 d . . . . .
C1 C 0.1665(3) 0.31122(12) 1.07821(11) 0.0163(4) Uani 1 1 d . . . . .
C2 C 0.5017(3) 0.30269(12) 1.05945(11) 0.0154(4) Uani 1 1 d . . . . .
C3 C 0.3777(3) 0.18968(12) 1.14723(12) 0.0150(4) Uani 1 1 d . . . . .
C4 C 0.1838(3) 0.44589(12) 0.93292(12) 0.0202(4) Uani 1 1 d . . . . .
H4A H 0.076868 0.444385 0.961809 0.030 Uiso 1 1 calc R U . . .
H4B H 0.175878 0.500813 0.895432 0.030 Uiso 1 1 calc R U . . .
H4C H 0.284266 0.434658 0.969408 0.030 Uiso 1 1 calc R U . . .
C5 C 0.2059(3) 0.38120(11) 0.89014(11) 0.0126(4) Uani 1 1 d . . . . .
C6 C 0.1427(3) 0.40344(12) 0.81322(11) 0.0150(4) Uani 1 1 d . . . . .
H6 H 0.083726 0.458635 0.788811 0.018 Uiso 1 1 calc R U . . .
C7 C 0.1653(3) 0.34559(12) 0.77216(11) 0.0158(4) Uani 1 1 d . . . . .
H7 H 0.115918 0.359230 0.720726 0.019 Uiso 1 1 calc R U . . .
C8 C 0.2618(3) 0.26714(12) 0.80769(11) 0.0145(4) Uani 1 1 d . . . . .
H8 H 0.284457 0.226849 0.780017 0.017 Uiso 1 1 calc R U . . .
C9 C 0.3247(2) 0.24829(11) 0.88398(11) 0.0119(4) Uani 1 1 d . . . . .
C10 C 0.4461(2) 0.17044(11) 0.92307(11) 0.0121(4) Uani 1 1 d . . . . .
C11 C 0.5113(3) 0.11265(12) 0.88404(12) 0.0169(4) Uani 1 1 d . . . . .
H11 H 0.467001 0.118820 0.833035 0.020 Uiso 1 1 calc R U . . .
C12 C 0.6414(3) 0.04608(12) 0.92033(13) 0.0197(4) Uani 1 1 d . . . . .
H12 H 0.686696 0.005312 0.895112 0.024 Uiso 1 1 calc R U . . .
C13 C 0.7041(3) 0.04002(12) 0.99395(13) 0.0192(4) Uani 1 1 d . . . . .
H13 H 0.797040 -0.003939 1.018857 0.023 Uiso 1 1 calc R U . . .
C14 C 0.6318(2) 0.09799(12) 1.03187(12) 0.0145(4) Uani 1 1 d . . . . .
C15 C 0.7006(3) 0.08806(13) 1.11232(12) 0.0201(4) Uani 1 1 d . . . . .
H15A H 0.706830 0.142622 1.118042 0.030 Uiso 1 1 calc R U . . .
H15B H 0.817360 0.053035 1.121177 0.030 Uiso 1 1 calc R U . . .
H15C H 0.622560 0.062016 1.150487 0.030 Uiso 1 1 calc R U . . .
C16 C 0.4931(3) 0.35866(12) 0.37470(12) 0.0176(4) Uani 1 1 d . . . . .
C17 C 0.6599(3) 0.41962(12) 0.25655(12) 0.0190(4) Uani 1 1 d . . . . .
C18 C 0.3519(3) 0.38641(13) 0.25268(12) 0.0230(5) Uani 1 1 d . . . . .
C19 C 0.7504(3) 0.42977(13) 0.44343(12) 0.0202(4) Uani 1 1 d . . . . .
H19A H 0.675712 0.393737 0.473966 0.030 Uiso 1 1 calc R U . . .
H19B H 0.846729 0.431642 0.477179 0.030 Uiso 1 1 calc R U . . .
H19C H 0.797593 0.407876 0.401015 0.030 Uiso 1 1 calc R U . . .
C20 C 0.6453(2) 0.51558(12) 0.40993(11) 0.0145(4) Uani 1 1 d . . . . .
C21 C 0.6644(3) 0.57690(13) 0.44438(12) 0.0192(4) Uani 1 1 d . . . . .
H21 H 0.740778 0.563480 0.489111 0.023 Uiso 1 1 calc R U . . .
C22 C 0.5736(3) 0.65670(13) 0.41406(12) 0.0195(4) Uani 1 1 d . . . . .
H22 H 0.582538 0.698164 0.438647 0.023 Uiso 1 1 calc R U . . .
C23 C 0.4690(3) 0.67540(12) 0.34715(12) 0.0164(4) Uani 1 1 d . . . . .
H23 H 0.407437 0.730424 0.324079 0.020 Uiso 1 1 calc R U . . .
C24 C 0.4550(2) 0.61281(12) 0.31408(11) 0.0124(4) Uani 1 1 d . . . . .
C25 C 0.3620(2) 0.63035(11) 0.23815(11) 0.0121(4) Uani 1 1 d . . . . .
C26 C 0.2793(3) 0.70958(12) 0.19722(12) 0.0155(4) Uani 1 1 d . . . . .
H26 H 0.273718 0.753989 0.219539 0.019 Uiso 1 1 calc R U . . .
C27 C 0.2052(3) 0.72383(12) 0.12412(12) 0.0169(4) Uani 1 1 d . . . . .
H27 H 0.143611 0.777389 0.096024 0.020 Uiso 1 1 calc R U . . .
C28 C 0.2225(3) 0.65826(12) 0.09260(12) 0.0163(4) Uani 1 1 d . . . . .
H28 H 0.175932 0.666971 0.041431 0.020 Uiso 1 1 calc R U . . .
C29 C 0.3079(3) 0.57939(12) 0.13542(11) 0.0154(4) Uani 1 1 d . . . . .
C30 C 0.3296(3) 0.51011(13) 0.09854(12) 0.0236(5) Uani 1 1 d . . . . .
H30A H 0.442911 0.473252 0.115738 0.035 Uiso 1 1 calc R U . . .
H30B H 0.324070 0.533084 0.041693 0.035 Uiso 1 1 calc R U . . .
H30C H 0.236178 0.478700 0.114062 0.035 Uiso 1 1 calc R U . . .
C31 C 0.0168(3) 0.12866(12) 0.72524(12) 0.0168(4) Uani 1 1 d . . . . .
C32 C -0.1621(3) 0.15440(11) 0.59214(11) 0.0142(4) Uani 1 1 d . . . . .
C33 C 0.0631(3) 0.23384(13) 0.61065(12) 0.0163(4) Uani 1 1 d . . . . .
C34 C -0.1199(3) -0.02289(14) 0.75600(12) 0.0210(4) Uani 1 1 d . . . . .
H34A H -0.068315 -0.009267 0.799213 0.031 Uiso 1 1 calc R U . . .
H34B H -0.189728 -0.065441 0.776764 0.031 Uiso 1 1 calc R U . . .
H34C H -0.194742 0.026995 0.722383 0.031 Uiso 1 1 calc R U . . .
C35 C 0.0221(3) -0.05488(12) 0.70971(12) 0.0166(4) Uani 1 1 d . . . . .
C36 C 0.0891(3) -0.13961(13) 0.72876(13) 0.0227(5) Uani 1 1 d . . . . .
H36 H 0.051163 -0.176090 0.773510 0.027 Uiso 1 1 calc R U . . .
C37 C 0.2096(3) -0.17083(13) 0.68331(14) 0.0242(5) Uani 1 1 d . . . . .
H37 H 0.259544 -0.228321 0.697515 0.029 Uiso 1 1 calc R U . . .
C38 C 0.2573(3) -0.11721(12) 0.61646(13) 0.0202(4) Uani 1 1 d . . . . .
H38 H 0.335010 -0.137615 0.582298 0.024 Uiso 1 1 calc R U . . .
C39 C 0.1895(2) -0.03331(12) 0.60032(11) 0.0135(4) Uani 1 1 d . . . . .
C40 C 0.2223(2) 0.02807(12) 0.52792(11) 0.0128(4) Uani 1 1 d . . . . .
C41 C 0.3108(3) 0.00506(12) 0.46791(12) 0.0163(4) Uani 1 1 d . . . . .
H41 H 0.359247 -0.051607 0.473789 0.020 Uiso 1 1 calc R U . . .
C42 C 0.3284(3) 0.06451(13) 0.39985(12) 0.0176(4) Uani 1 1 d . . . . .
H42 H 0.392434 0.050050 0.358862 0.021 Uiso 1 1 calc R U . . .
C43 C 0.2509(3) 0.14559(13) 0.39248(12) 0.0170(4) Uani 1 1 d . . . . .
H43 H 0.258699 0.187447 0.345355 0.020 Uiso 1 1 calc R U . . .
C44 C 0.1611(3) 0.16668(12) 0.45349(11) 0.0143(4) Uani 1 1 d . . . . .
C45 C 0.0708(3) 0.25484(13) 0.44161(13) 0.0231(5) Uani 1 1 d . . . . .
H45A H -0.044765 0.255943 0.463421 0.035 Uiso 1 1 calc R U . . .
H45B H 0.058027 0.284024 0.385731 0.035 Uiso 1 1 calc R U . . .
H45C H 0.140020 0.282202 0.467893 0.035 Uiso 1 1 calc R U . . .
Mn1 Mn 0.34153(4) 0.24522(2) 1.04520(2) 0.01049(6) Uani 1 1 d . . . . .
Mn2 Mn 0.45103(4) 0.45211(2) 0.29459(2) 0.01301(6) Uani 1 1 d . . . . .
Mn3 Mn 0.06211(4) 0.12501(2) 0.62718(2) 0.01065(6) Uani 1 1 d . . . . .
N1 N 0.2905(2) 0.30295(10) 0.92663(9) 0.0116(3) Uani 1 1 d . . . . .
N2 N 0.5011(2) 0.16220(9) 0.99737(9) 0.0111(3) Uani 1 1 d . . . . .
N3 N 0.5374(2) 0.53273(10) 0.34627(9) 0.0122(3) Uani 1 1 d . . . . .
N4 N 0.3726(2) 0.56474(10) 0.20888(9) 0.0130(3) Uani 1 1 d . . . . .
N5 N 0.0801(2) -0.00157(10) 0.64862(9) 0.0123(3) Uani 1 1 d . . . . .
N6 N 0.1513(2) 0.10869(10) 0.52221(9) 0.0121(3) Uani 1 1 d . . . . .
O1 O 0.0533(2) 0.34856(9) 1.10204(9) 0.0242(3) Uani 1 1 d . . . . .
O2 O 0.6006(2) 0.33842(9) 1.07475(9) 0.0235(3) Uani 1 1 d . . . . .
O3 O 0.3950(2) 0.16057(9) 1.21359(8) 0.0209(3) Uani 1 1 d . . . . .
O4 O 0.5118(2) 0.29458(9) 0.42027(9) 0.0242(3) Uani 1 1 d . . . . .
O5 O 0.7888(2) 0.39364(10) 0.23587(10) 0.0305(4) Uani 1 1 d . . . . .
O6 O 0.2949(3) 0.33776(10) 0.23346(10) 0.0376(5) Uani 1 1 d . . . . .
O7 O -0.0036(2) 0.13572(10) 0.78652(9) 0.0255(3) Uani 1 1 d . . . . .
O8 O -0.30344(19) 0.17791(9) 0.56793(9) 0.0202(3) Uani 1 1 d . . . . .
O9 O 0.0520(2) 0.30277(9) 0.60643(9) 0.0252(3) Uani 1 1 d . . . . .

loop_
_atom_site_aniso_label
_atom_site_aniso_U_11
_atom_site_aniso_U_22
_atom_site_aniso_U_33
_atom_site_aniso_U_23
_atom_site_aniso_U_13
_atom_site_aniso_U_12
Br1 0.01269(9) 0.01281(9) 0.01203(9) -0.00145(7) -0.00028(7) -0.00305(7)
Br2 0.01447(10) 0.01935(10) 0.01229(10) -0.00028(7) -0.00111(7) -0.00383(7)
Br3 0.01159(9) 0.02005(10) 0.01886(10) -0.01003(8) 0.00008(7) -0.00252(7)
C1 0.0208(10) 0.0165(9) 0.0118(9) -0.0030(8) -0.0011(8) -0.0062(8)
C2 0.0203(10) 0.0156(9) 0.0099(9) -0.0037(7) 0.0054(8) -0.0030(8)
C3 0.0142(9) 0.0144(9) 0.0182(10) -0.0068(8) 0.0018(8) -0.0039(7)
C4 0.0323(12) 0.0115(9) 0.0153(10) -0.0039(8) -0.0012(9) -0.0005(8)
C5 0.0153(9) 0.0119(9) 0.0107(9) -0.0021(7) 0.0014(7) -0.0042(7)
C6 0.0157(10) 0.0136(9) 0.0133(10) -0.0012(7) -0.0002(7) -0.0013(7)
C7 0.0152(9) 0.0209(10) 0.0104(9) -0.0024(8) -0.0016(7) -0.0046(8)
C8 0.0155(9) 0.0176(10) 0.0123(9) -0.0071(8) 0.0016(7) -0.0038(8)
C9 0.0135(9) 0.0127(9) 0.0102(9) -0.0030(7) 0.0030(7) -0.0047(7)
C10 0.0146(9) 0.0126(9) 0.0093(9) -0.0022(7) 0.0023(7) -0.0046(7)
C11 0.0216(10) 0.0158(9) 0.0140(10) -0.0055(8) 0.0025(8) -0.0032(8)
C12 0.0232(11) 0.0135(9) 0.0224(11) -0.0073(8) 0.0071(9) -0.0004(8)
C13 0.0159(10) 0.0149(10) 0.0233(11) -0.0022(8) 0.0032(8) 0.0002(8)
C14 0.0106(9) 0.0148(9) 0.0166(10) -0.0013(8) 0.0007(7) -0.0034(7)
C15 0.0172(10) 0.0231(11) 0.0169(10) -0.0038(8) -0.0028(8) 0.0009(8)
C16 0.0199(10) 0.0166(10) 0.0168(10) -0.0070(8) 0.0012(8) -0.0017(8)
C17 0.0304(12) 0.0097(9) 0.0145(10) 0.0009(7) 0.0029(9) -0.0050(8)
C18 0.0386(13) 0.0151(10) 0.0118(10) 0.0011(8) -0.0014(9) -0.0048(9)
C19 0.0142(10) 0.0222(10) 0.0182(11) 0.0031(8) -0.0030(8) -0.0024(8)
C20 0.0104(9) 0.0203(10) 0.0108(9) -0.0015(8) 0.0017(7) -0.0026(7)
C21 0.0165(10) 0.0301(11) 0.0118(10) -0.0061(8) -0.0002(8) -0.0062(8)
C22 0.0225(11) 0.0258(11) 0.0149(10) -0.0121(8) 0.0029(8) -0.0068(9)
C23 0.0177(10) 0.0166(10) 0.0149(10) -0.0065(8) 0.0002(8) -0.0004(8)
C24 0.0120(9) 0.0136(9) 0.0108(9) -0.0028(7) 0.0017(7) -0.0015(7)
C25 0.0128(9) 0.0122(9) 0.0113(9) -0.0027(7) 0.0030(7) -0.0037(7)
C26 0.0173(10) 0.0130(9) 0.0160(10) -0.0050(7) -0.0003(8) -0.0012(7)
C27 0.0161(10) 0.0143(9) 0.0161(10) 0.0013(8) -0.0013(8) -0.0016(7)
C28 0.0160(10) 0.0210(10) 0.0105(9) -0.0007(8) -0.0004(7) -0.0057(8)
C29 0.0178(10) 0.0165(9) 0.0125(10) -0.0033(8) 0.0020(8) -0.0064(8)
C30 0.0422(14) 0.0201(11) 0.0100(10) -0.0054(8) -0.0002(9) -0.0081(10)
C31 0.0134(9) 0.0150(9) 0.0214(11) -0.0058(8) 0.0005(8) -0.0005(7)
C32 0.0198(10) 0.0097(9) 0.0141(10) -0.0045(7) 0.0051(8) -0.0042(7)
C33 0.0154(10) 0.0203(10) 0.0140(10) -0.0056(8) 0.0020(8) -0.0047(8)
C34 0.0213(11) 0.0261(11) 0.0143(10) 0.0005(8) 0.0024(8) -0.0117(9)
C35 0.0168(10) 0.0174(10) 0.0141(10) 0.0002(8) -0.0042(8) -0.0069(8)
C36 0.0266(12) 0.0166(10) 0.0213(11) 0.0036(8) -0.0065(9) -0.0088(9)
C37 0.0293(12) 0.0101(9) 0.0296(12) -0.0009(8) -0.0087(10) -0.0022(8)
C38 0.0217(11) 0.0136(9) 0.0250(11) -0.0066(8) -0.0055(9) -0.0006(8)
C39 0.0128(9) 0.0124(9) 0.0156(10) -0.0045(7) -0.0044(7) -0.0025(7)
C40 0.0121(9) 0.0133(9) 0.0141(9) -0.0063(7) -0.0025(7) -0.0013(7)
C41 0.0158(10) 0.0165(9) 0.0183(10) -0.0097(8) -0.0029(8) 0.0005(8)
C42 0.0140(9) 0.0275(11) 0.0144(10) -0.0117(8) 0.0011(8) -0.0027(8)
C43 0.0176(10) 0.0210(10) 0.0111(9) -0.0027(8) 0.0016(8) -0.0035(8)
C44 0.0154(9) 0.0138(9) 0.0122(9) -0.0020(7) 0.0000(7) -0.0016(7)
C45 0.0325(13) 0.0157(10) 0.0163(11) 0.0002(8) 0.0066(9) -0.0003(9)
Mn1 0.01308(14) 0.01124(13) 0.00729(14) -0.00281(10) 0.00070(11) -0.00251(11)
Mn2 0.01899(15) 0.00923(13) 0.00985(14) -0.00181(11) 0.00092(11) -0.00183(11)
Mn3 0.01081(14) 0.01075(13) 0.01092(14) -0.00422(11) 0.00162(11) -0.00174(10)
N1 0.0143(8) 0.0118(7) 0.0090(8) -0.0031(6) 0.0021(6) -0.0035(6)
N2 0.0115(8) 0.0127(7) 0.0091(8) -0.0021(6) 0.0011(6) -0.0041(6)
N3 0.0119(8) 0.0134(8) 0.0097(8) -0.0011(6) 0.0020(6) -0.0017(6)
N4 0.0168(8) 0.0122(8) 0.0096(8) -0.0024(6) 0.0009(6) -0.0029(6)
N5 0.0113(8) 0.0121(7) 0.0126(8) -0.0017(6) -0.0028(6) -0.0030(6)
N6 0.0114(8) 0.0114(7) 0.0141(8) -0.0049(6) 0.0005(6) -0.0020(6)
O1 0.0262(8) 0.0244(8) 0.0222(8) -0.0114(7) 0.0060(7) 0.0009(6)
O2 0.0254(8) 0.0264(8) 0.0249(8) -0.0120(7) 0.0039(7) -0.0135(7)
O3 0.0269(8) 0.0232(8) 0.0101(7) -0.0006(6) 0.0001(6) -0.0048(6)
O4 0.0368(9) 0.0148(7) 0.0165(8) 0.0009(6) -0.0001(7) -0.0025(6)
O5 0.0386(10) 0.0188(8) 0.0299(9) -0.0047(7) 0.0158(8) 0.0006(7)
O6 0.0713(14) 0.0230(9) 0.0239(9) -0.0063(7) -0.0069(9) -0.0226(9)
O7 0.0298(9) 0.0309(9) 0.0175(8) -0.0122(7) 0.0051(7) -0.0025(7)
O8 0.0150(7) 0.0200(7) 0.0234(8) -0.0048(6) -0.0023(6) 0.0003(6)
O9 0.0350(9) 0.0147(8) 0.0295(9) -0.0107(6) 0.0019(7) -0.0070(6)

loop_
_atom_type_symbol
_atom_type_description
_atom_type_scat_dispersion_real
_atom_type_scat_dispersion_imag
_atom_type_scat_source
C C 0.0033 0.0016 'International Tables Vol C Tables 4.2.6.8 and 6.1.1.4'
H H 0.0000 0.0000 'International Tables Vol C Tables 4.2.6.8 and 6.1.1.4'
Br Br -0.2901 2.4595 'International Tables Vol C Tables 4.2.6.8 and 6.1.1.4'
Mn Mn 0.3368 0.7283 'International Tables Vol C Tables 4.2.6.8 and 6.1.1.4'
N N 0.0061 0.0033 'International Tables Vol C Tables 4.2.6.8 and 6.1.1.4'
O O 0.0106 0.0060 'International Tables Vol C Tables 4.2.6.8 and 6.1.1.4'

loop_
_geom_angle_atom_site_label_1
_geom_angle_atom_site_label_2
_geom_angle_atom_site_label_3
_geom_angle
_geom_angle_site_symmetry_1
_geom_angle_site_symmetry_3
O1 C1 Mn1 175.79(18) . .
O2 C2 Mn1 174.45(17) . .
O3 C3 Mn1 174.12(17) . .
C5 C4 H4A 109.5 . .
C5 C4 H4B 109.5 . .
H4A C4 H4B 109.5 . .
C5 C4 H4C 109.5 . .
H4A C4 H4C 109.5 . .
H4B C4 H4C 109.5 . .
N1 C5 C6 121.33(17) . .
N1 C5 C4 119.50(17) . .
C6 C5 C4 119.16(17) . .
C7 C6 C5 120.19(18) . .
C7 C6 H6 119.9 . .
C5 C6 H6 119.9 . .
C6 C7 C8 118.49(18) . .
C6 C7 H7 120.8 . .
C8 C7 H7 120.8 . .
C9 C8 C7 119.13(18) . .
C9 C8 H8 120.4 . .
C7 C8 H8 120.4 . .
N1 C9 C8 122.46(17) . .
N1 C9 C10 114.61(16) . .
C8 C9 C10 122.73(17) . .
N2 C10 C11 122.27(18) . .
N2 C10 C9 115.79(16) . .
C11 C10 C9 121.71(17) . .
C12 C11 C10 119.17(19) . .
C12 C11 H11 120.4 . .
C10 C11 H11 120.4 . .
C13 C12 C11 118.65(19) . .
C13 C12 H12 120.7 . .
C11 C12 H12 120.7 . .
C12 C13 C14 120.33(19) . .
C12 C13 H13 119.8 . .
C14 C13 H13 119.8 . .
N2 C14 C13 121.24(18) . .
N2 C14 C15 120.10(17) . .
C13 C14 C15 118.66(18) . .
C14 C15 H15A 109.5 . .
C14 C15 H15B 109.5 . .
H15A C15 H15B 109.5 . .
C14 C15 H15C 109.5 . .
H15A C15 H15C 109.5 . .
H15B C15 H15C 109.5 . .
O4 C16 Mn2 171.95(19) . .
O5 C17 Mn2 174.92(18) . .
O6 C18 Mn2 172.42(19) . .
C20 C19 H19A 109.5 . .
C20 C19 H19B 109.5 . .
H19A C19 H19B 109.5 . .
C20 C19 H19C 109.5 . .
H19A C19 H19C 109.5 . .
H19B C19 H19C 109.5 . .
N3 C20 C21 121.19(18) . .
N3 C20 C19 119.98(18) . .
C21 C20 C19 118.81(18) . .
C22 C21 C20 120.42(19) . .
C22 C21 H21 119.8 . .
C20 C21 H21 119.8 . .
C21 C22 C23 118.67(19) . .
C21 C22 H22 120.7 . .
C23 C22 H22 120.7 . .
C22 C23 C24 119.13(19) . .
C22 C23 H23 120.4 . .
C24 C23 H23 120.4 . .
N3 C24 C23 122.38(18) . .
N3 C24 C25 115.70(16) . .
C23 C24 C25 121.72(17) . .
N4 C25 C26 122.32(18) . .
N4 C25 C24 115.67(16) . .
C26 C25 C24 121.88(17) . .
C27 C26 C25 119.71(18) . .
C27 C26 H26 120.1 . .
C25 C26 H26 120.1 . .
C26 C27 C28 118.24(18) . .
C26 C27 H27 120.9 . .
C28 C27 H27 120.9 . .
C27 C28 C29 120.35(19) . .
C27 C28 H28 119.8 . .
C29 C28 H28 119.8 . .
N4 C29 C28 121.20(18) . .
N4 C29 C30 119.78(18) . .
C28 C29 C30 119.02(18) . .
C29 C30 H30A 109.5 . .
C29 C30 H30B 109.5 . .
H30A C30 H30B 109.5 . .
C29 C30 H30C 109.5 . .
H30A C30 H30C 109.5 . .
H30B C30 H30C 109.5 . .
O7 C31 Mn3 174.45(19) . .
O8 C32 Mn3 175.87(17) . .
O9 C33 Mn3 172.78(18) . .
C35 C34 H34A 109.5 . .
C35 C34 H34B 109.5 . .
H34A C34 H34B 109.5 . .
C35 C34 H34C 109.5 . .
H34A C34 H34C 109.5 . .
H34B C34 H34C 109.5 . .
N5 C35 C36 120.8(2) . .
N5 C35 C34 119.61(18) . .
C36 C35 C34 119.58(19) . .
C37 C36 C35 120.4(2) . .
C37 C36 H36 119.8 . .
C35 C36 H36 119.8 . .
C36 C37 C38 118.9(2) . .
C36 C37 H37 120.6 . .
C38 C37 H37 120.6 . .
C37 C38 C39 118.7(2) . .
C37 C38 H38 120.6 . .
C39 C38 H38 120.6 . .
N5 C39 C38 122.32(19) . .
N5 C39 C40 114.81(16) . .
C38 C39 C40 122.80(19) . .
N6 C40 C41 122.17(18) . .
N6 C40 C39 115.50(17) . .
C41 C40 C39 122.24(18) . .
C42 C41 C40 119.74(19) . .
C42 C41 H41 120.1 . .
C40 C41 H41 120.1 . .
C41 C42 C43 118.38(19) . .
C41 C42 H42 120.8 . .
C43 C42 H42 120.8 . .
C42 C43 C44 120.53(19) . .
C42 C43 H43 119.7 . .
C44 C43 H43 119.7 . .
N6 C44 C43 121.15(18) . .
N6 C44 C45 120.02(17) . .
C43 C44 C45 118.82(18) . .
C44 C45 H45A 109.5 . .
C44 C45 H45B 109.5 . .
H45A C45 H45B 109.5 . .
C44 C45 H45C 109.5 . .
H45A C45 H45C 109.5 . .
H45B C45 H45C 109.5 . .
C2 Mn1 C3 86.93(9) . .
C2 Mn1 C1 93.19(9) . .
C3 Mn1 C1 84.14(9) . .
C2 Mn1 N1 97.00(8) . .
C3 Mn1 N1 175.96(8) . .
C1 Mn1 N1 96.53(8) . .
C2 Mn1 N2 97.95(8) . .
C3 Mn1 N2 100.01(7) . .
C1 Mn1 N2 168.29(8) . .
N1 Mn1 N2 78.58(6) . .
C2 Mn1 Br1 174.03(6) . .
C3 Mn1 Br1 88.54(6) . .
C1 Mn1 Br1 82.48(7) . .
N1 Mn1 Br1 87.61(5) . .
N2 Mn1 Br1 86.66(4) . .
C16 Mn2 C18 81.00(9) . .
C16 Mn2 C17 89.58(9) . .
C18 Mn2 C17 91.01(10) . .
C16 Mn2 N3 99.69(8) . .
C18 Mn2 N3 173.58(9) . .
C17 Mn2 N3 95.37(8) . .
C16 Mn2 N4 172.51(8) . .
C18 Mn2 N4 99.27(8) . .
C17 Mn2 N4 97.89(8) . .
N3 Mn2 N4 79.20(6) . .
C16 Mn2 Br2 86.43(7) . .
C18 Mn2 Br2 85.99(8) . .
C17 Mn2 Br2 175.34(6) . .
N3 Mn2 Br2 87.68(4) . .
N4 Mn2 Br2 86.12(5) . .
C32 Mn3 C31 95.11(9) . .
C32 Mn3 C33 87.78(9) . .
C31 Mn3 C33 82.97(9) . .
C32 Mn3 N5 96.40(7) . .
C31 Mn3 N5 96.80(8) . .
C33 Mn3 N5 175.82(8) . .
C32 Mn3 N6 93.37(8) . .
C31 Mn3 N6 170.91(8) . .
C33 Mn3 N6 100.66(8) . .
N5 Mn3 N6 78.96(6) . .
C32 Mn3 Br3 176.23(6) . .
C31 Mn3 Br3 83.73(6) . .
C33 Mn3 Br3 88.52(7) . .
N5 Mn3 Br3 87.30(5) . .
N6 Mn3 Br3 88.01(5) . .
C5 N1 C9 118.03(16) . .
C5 N1 Mn1 129.01(13) . .
C9 N1 Mn1 112.05(12) . .
C14 N2 C10 118.19(16) . .
C14 N2 Mn1 129.58(13) . .
C10 N2 Mn1 111.69(12) . .
C20 N3 C24 118.05(16) . .
C20 N3 Mn2 129.45(13) . .
C24 N3 Mn2 112.07(13) . .
C29 N4 C25 118.01(16) . .
C29 N4 Mn2 129.27(13) . .
C25 N4 Mn2 111.81(12) . .
C35 N5 C39 118.33(17) . .
C35 N5 Mn3 128.16(14) . .
C39 N5 Mn3 112.55(13) . .
C44 N6 C40 117.88(16) . .
C44 N6 Mn3 129.08(13) . .
C40 N6 Mn3 112.76(13) . .

loop_
_geom_bond_atom_site_label_1
_geom_bond_atom_site_label_2
_geom_bond_distance
_geom_bond_site_symmetry_2
Br1 Mn1 2.5423(4) .
Br2 Mn2 2.5270(4) .
Br3 Mn3 2.5403(4) .
C1 O1 1.145(2) .
C1 Mn1 1.813(2) .
C2 O2 1.151(3) .
C2 Mn1 1.794(2) .
C3 O3 1.149(2) .
C3 Mn1 1.801(2) .
C4 C5 1.503(3) .
C4 H4A 0.9800 .
C4 H4B 0.9800 .
C4 H4C 0.9800 .
C5 N1 1.356(2) .
C5 C6 1.389(3) .
C6 C7 1.380(3) .
C6 H6 0.9500 .
C7 C8 1.386(3) .
C7 H7 0.9500 .
C8 C9 1.384(3) .
C8 H8 0.9500 .
C9 N1 1.358(2) .
C9 C10 1.474(3) .
C10 N2 1.363(2) .
C10 C11 1.389(3) .
C11 C12 1.382(3) .
C11 H11 0.9500 .
C12 C13 1.380(3) .
C12 H12 0.9500 .
C13 C14 1.392(3) .
C13 H13 0.9500 .
C14 N2 1.355(2) .
C14 C15 1.495(3) .
C15 H15A 0.9800 .
C15 H15B 0.9800 .
C15 H15C 0.9800 .
C16 O4 1.151(2) .
C16 Mn2 1.799(2) .
C17 O5 1.126(3) .
C17 Mn2 1.815(2) .
C18 O6 1.148(3) .
C18 Mn2 1.804(2) .
C19 C20 1.500(3) .
C19 H19A 0.9800 .
C19 H19B 0.9800 .
C19 H19C 0.9800 .
C20 N3 1.353(2) .
C20 C21 1.393(3) .
C21 C22 1.374(3) .
C21 H21 0.9500 .
C22 C23 1.381(3) .
C22 H22 0.9500 .
C23 C24 1.387(3) .
C23 H23 0.9500 .
C24 N3 1.362(2) .
C24 C25 1.473(3) .
C25 N4 1.360(2) .
C25 C26 1.382(3) .
C26 C27 1.374(3) .
C26 H26 0.9500 .
C27 C28 1.380(3) .
C27 H27 0.9500 .
C28 C29 1.393(3) .
C28 H28 0.9500 .
C29 N4 1.351(2) .
C29 C30 1.499(3) .
C30 H30A 0.9800 .
C30 H30B 0.9800 .
C30 H30C 0.9800 .
C31 O7 1.145(2) .
C31 Mn3 1.806(2) .
C32 O8 1.145(2) .
C32 Mn3 1.795(2) .
C33 O9 1.149(2) .
C33 Mn3 1.806(2) .
C34 C35 1.495(3) .
C34 H34A 0.9800 .
C34 H34B 0.9800 .
C34 H34C 0.9800 .
C35 N5 1.348(2) .
C35 C36 1.391(3) .
C36 C37 1.372(3) .
C36 H36 0.9500 .
C37 C38 1.383(3) .
C37 H37 0.9500 .
C38 C39 1.383(3) .
C38 H38 0.9500 .
C39 N5 1.363(2) .
C39 C40 1.475(3) .
C40 N6 1.364(2) .
C40 C41 1.385(3) .
C41 C42 1.374(3) .
C41 H41 0.9500 .
C42 C43 1.377(3) .
C42 H42 0.9500 .
C43 C44 1.391(3) .
C43 H43 0.9500 .
C44 N6 1.357(2) .
C44 C45 1.499(3) .
C45 H45A 0.9800 .
C45 H45B 0.9800 .
C45 H45C 0.9800 .
Mn1 N1 2.0787(16) .
Mn1 N2 2.0799(16) .
Mn2 N3 2.0776(17) .
Mn2 N4 2.0843(16) .
Mn3 N5 2.0713(16) .
Mn3 N6 2.0755(16) .
